data_2223978
loop_
_publ_author_name
'Mohamed, Ould M'hamed'
'M'rabet, Hedi'
'Hemissi, Hanene'
'El Efrit, Mohamed'

_publ_section_title 2,2'-Bis(methylene)-3,3'-(2-thioxo-2,3-dihydro-1<i>H</i>-benzimidazole-1,3-diyl)dipropanenitrile
_journal_coeditor_code PV2216
_journal_issue 11
_journal_name_full 'Acta Crystallographica Section E'
_journal_page_first o2947
_journal_paper_doi 10.1107/S1600536809043438
_journal_volume 65
_journal_year 2009
_chemical_formula_iupac 'C15 H12 N4 S1'
_chemical_formula_moiety 'C15 H12 N4 S1'
_chemical_formula_sum 'C15 H12 N4 S'
_chemical_formula_weight 280.35
_chemical_name_systematic
;
2,2'-Bis(methylene)-3,3'-(2-thioxo-2,3-dihydro-1<i>H</i>-benzimidazole-
1,3-diyl)dipropanenitrile
;
_space_group_IT_number 2
_symmetry_cell_setting triclinic
_symmetry_space_group_name_Hall '-P 1'
_symmetry_space_group_name_H-M 'P -1'
_atom_sites_solution_hydrogens geom
_atom_sites_solution_primary direct
_atom_sites_solution_secondary difmap
_audit_creation_method SHELXL-97
_cell_angle_alpha 70.553(2)
_cell_angle_beta 89.730(2)
_cell_angle_gamma 67.853(3)
_cell_formula_units_Z 2
_cell_length_a 8.6274(3)
_cell_length_b 9.8271(2)
_cell_length_c 9.8271(2)
_cell_measurement_reflns_used 25
_cell_measurement_temperature 293(2)
_cell_measurement_theta_max 10.95
_cell_measurement_theta_min 9.04
_cell_volume 720.67(4)
_computing_cell_refinement 'CAD-4 EXPRESS (Enraf--Nonius, 1994)'
_computing_data_collection 'CAD-4 EXPRESS (Enraf--Nonius, 1994)'
_computing_data_reduction 'XCAD4 (Harms & Wocadlo, 1995)'
_computing_molecular_graphics 'ORTEP-3 for Windows (Farrugia, 1997)'
_computing_publication_material 'WinGX (Farrugia, 1999)'
_computing_structure_refinement 'SHELXL97 (Sheldrick, 2008)'
_computing_structure_solution 'SHELXS97 (Sheldrick, 2008)'
_diffrn_ambient_temperature 293(2)
_diffrn_measured_fraction_theta_full 1.000
_diffrn_measured_fraction_theta_max 1.000
_diffrn_measurement_device '\k-geometry diffractometer'
_diffrn_measurement_device_type 'Enraf--Nonius TurboCAD-4'
_diffrn_measurement_method 'Nonprofiled \w'
_diffrn_radiation_monochromator graphite
_diffrn_radiation_source 'fine-focus sealed tube'
_diffrn_radiation_type MoK\a
_diffrn_radiation_wavelength 0.71073
_diffrn_reflns_av_R_equivalents 0.0177
_diffrn_reflns_av_sigmaI/netI 0.0221
_diffrn_reflns_limit_h_max 11
_diffrn_reflns_limit_h_min -11
_diffrn_reflns_limit_k_max 12
_diffrn_reflns_limit_k_min -12
_diffrn_reflns_limit_l_max 12
_diffrn_reflns_limit_l_min -12
_diffrn_reflns_number 6594
_diffrn_reflns_theta_full 27.96
_diffrn_reflns_theta_max 27.96
_diffrn_reflns_theta_min 2.22
_diffrn_standards_decay_% 3
_diffrn_standards_interval_time 120
_diffrn_standards_number 2
_exptl_absorpt_coefficient_mu 0.219
_exptl_absorpt_correction_type none
_exptl_crystal_colour colourless
_exptl_crystal_density_diffrn 1.292
_exptl_crystal_density_method 'not measured'
_exptl_crystal_description prism
_exptl_crystal_F_000 292
_exptl_crystal_size_max 0.22
_exptl_crystal_size_mid 0.20
_exptl_crystal_size_min 0.18
_refine_diff_density_max 0.187
_refine_diff_density_min -0.316
_refine_ls_extinction_method none
_refine_ls_goodness_of_fit_ref 1.017
_refine_ls_hydrogen_treatment constr
_refine_ls_matrix_type full
_refine_ls_number_parameters 181
_refine_ls_number_reflns 3297
_refine_ls_number_restraints 0
_refine_ls_restrained_S_all 1.017
_refine_ls_R_factor_all 0.0580
_refine_ls_R_factor_gt 0.0389
_refine_ls_shift/su_max 0.002
_refine_ls_shift/su_mean 0.000
_refine_ls_structure_factor_coef Fsqd
_refine_ls_weighting_details 'calc w=1/[\s^2^(Fo^2^)+(0.0547P)^2^+0.1378P] where P=(Fo^2^+2Fc^2^)/3'
_refine_ls_weighting_scheme calc
_refine_ls_wR_factor_gt 0.0996
_refine_ls_wR_factor_ref 0.1108
_reflns_number_gt 2449
_reflns_number_total 3297
_reflns_threshold_expression I>2\s(I)
_cod_data_source_file pv2216.cif
_cod_data_source_block I
_cod_original_cell_volume 720.67(3)
_cod_original_formula_sum 'C15 H12 N4 S1'
_cod_database_code 2223978
_cod_database_fobs_code 2223978

loop_
_symmetry_equiv_pos_as_xyz
'x, y, z'
'-x, -y, -z'

loop_
_atom_site_type_symbol
_atom_site_label
_atom_site_fract_x
_atom_site_fract_y
_atom_site_fract_z
_atom_site_U_iso_or_equiv
_atom_site_adp_type
_atom_site_calc_flag
_atom_site_refinement_flags
_atom_site_occupancy
_atom_site_disorder_assembly
_atom_site_disorder_group
S S1 0.21056(7) 0.61386(6) 0.54777(5) 0.06747(18) Uani d . 1 . .
N N1 0.12971(16) 0.64019(15) 0.80813(13) 0.0438(3) Uani d . 1 . .
N N2 0.36099(16) 0.43553(15) 0.82525(13) 0.0443(3) Uani d . 1 . .
C C2 0.33686(19) 0.43018(18) 0.96681(16) 0.0429(3) Uani d . 1 . .
C C1 0.19084(19) 0.55980(18) 0.95584(16) 0.0421(3) Uani d . 1 . .
C C7 0.2340(2) 0.56319(18) 0.72744(16) 0.0452(3) Uani d . 1 . .
C C9 0.01720(18) 0.92638(18) 0.74111(16) 0.0447(3) Uani d . 1 . .
C C10 0.1474(2) 0.95298(19) 0.65727(17) 0.0478(4) Uani d . 1 . .
C C14 0.3569(2) 0.1382(2) 0.84115(19) 0.0529(4) Uani d . 1 . .
C C13 0.45594(19) 0.20653(18) 0.74643(17) 0.0455(3) Uani d . 1 . .
C C12 0.5016(2) 0.3244(2) 0.78361(19) 0.0510(4) Uani d . 1 . .
H H12A 0.5942 0.2689 0.8632 0.061 Uiso calc R 1 . .
H H12B 0.5405 0.3823 0.7000 0.061 Uiso calc R 1 . .
N N3 0.2515(2) 0.9733(2) 0.59254(18) 0.0649(4) Uani d . 1 . .
C C6 0.1282(2) 0.5886(2) 1.07808(18) 0.0529(4) Uani d . 1 . .
H H6 0.0298 0.6752 1.0707 0.063 Uiso calc R 1 . .
C C8 -0.0187(2) 0.78626(19) 0.74714(19) 0.0510(4) Uani d . 1 . .
H H8A -0.1083 0.7813 0.8060 0.061 Uiso calc R 1 . .
H H8B -0.0575 0.7988 0.6495 0.061 Uiso calc R 1 . .
N N4 0.2784(2) 0.0869(2) 0.9192(2) 0.0810(5) Uani d . 1 . .
C C3 0.4283(2) 0.3241(2) 1.10096(18) 0.0563(4) Uani d . 1 . .
H H3 0.5264 0.2372 1.1085 0.068 Uiso calc R 1 . .
C C5 0.2197(3) 0.4820(2) 1.21154(19) 0.0638(5) Uani d . 1 . .
H H5 0.1814 0.4969 1.2962 0.077 Uiso calc R 1 . .
C C15 0.5064(3) 0.1615(3) 0.6360(2) 0.0681(5) Uani d . 1 . .
H H15A 0.4778 0.0855 0.6195 0.082 Uiso calc R 1 . .
H H15B 0.5706 0.2057 0.5745 0.082 Uiso calc R 1 . .
C C11 -0.0631(2) 1.0256(2) 0.8061(2) 0.0638(5) Uani d . 1 . .
H H11A -0.0353 1.1105 0.7973 0.077 Uiso calc R 1 . .
H H11B -0.1475 1.0105 0.8607 0.077 Uiso calc R 1 . .
C C4 0.3670(3) 0.3534(2) 1.22258(19) 0.0651(5) Uani d . 1 . .
H H4 0.4260 0.2853 1.3143 0.078 Uiso calc R 1 . .

loop_
_atom_site_aniso_label
_atom_site_aniso_U_11
_atom_site_aniso_U_22
_atom_site_aniso_U_33
_atom_site_aniso_U_12
_atom_site_aniso_U_13
_atom_site_aniso_U_23
S1 0.0965(4) 0.0682(3) 0.0385(2) -0.0351(3) 0.0141(2) -0.0176(2)
N1 0.0492(7) 0.0414(7) 0.0399(6) -0.0177(5) 0.0080(5) -0.0138(5)
N2 0.0505(7) 0.0423(7) 0.0441(7) -0.0195(6) 0.0117(5) -0.0193(5)
C2 0.0511(8) 0.0414(8) 0.0432(7) -0.0239(7) 0.0072(6) -0.0172(6)
C1 0.0502(8) 0.0432(8) 0.0403(7) -0.0250(7) 0.0090(6) -0.0166(6)
C7 0.0570(9) 0.0446(8) 0.0419(8) -0.0268(7) 0.0121(7) -0.0173(6)
C9 0.0394(7) 0.0421(8) 0.0441(8) -0.0114(6) 0.0058(6) -0.0107(6)
C10 0.0486(9) 0.0456(8) 0.0487(8) -0.0170(7) 0.0085(7) -0.0181(7)
C14 0.0571(10) 0.0575(10) 0.0575(9) -0.0287(8) 0.0212(8) -0.0303(8)
C13 0.0442(8) 0.0462(8) 0.0505(8) -0.0196(7) 0.0147(6) -0.0208(7)
C12 0.0476(8) 0.0542(9) 0.0620(10) -0.0240(7) 0.0193(7) -0.0295(8)
N3 0.0637(9) 0.0732(11) 0.0700(10) -0.0339(8) 0.0260(8) -0.0331(8)
C6 0.0649(10) 0.0564(10) 0.0522(9) -0.0317(8) 0.0190(8) -0.0287(8)
C8 0.0446(8) 0.0502(9) 0.0538(9) -0.0182(7) 0.0051(7) -0.0142(7)
N4 0.0919(13) 0.1025(14) 0.0810(12) -0.0640(12) 0.0448(10) -0.0434(11)
C3 0.0618(10) 0.0496(9) 0.0524(9) -0.0208(8) -0.0045(8) -0.0136(8)
C5 0.0945(14) 0.0776(13) 0.0429(9) -0.0515(12) 0.0189(9) -0.0303(9)
C15 0.0859(13) 0.0850(14) 0.0663(11) -0.0532(12) 0.0376(10) -0.0450(11)
C11 0.0618(11) 0.0577(11) 0.0732(12) -0.0217(9) 0.0246(9) -0.0272(9)
C4 0.0887(14) 0.0639(11) 0.0425(9) -0.0355(11) -0.0051(9) -0.0125(8)

loop_
_atom_type_symbol
_atom_type_description
_atom_type_scat_dispersion_real
_atom_type_scat_dispersion_imag
_atom_type_scat_source
C C 0.0033 0.0016 'International Tables Vol C Tables 4.2.6.8 and 6.1.1.4'
H H 0.0000 0.0000 'International Tables Vol C Tables 4.2.6.8 and 6.1.1.4'
N N 0.0061 0.0033 'International Tables Vol C Tables 4.2.6.8 and 6.1.1.4'
S S 0.1246 0.1234 'International Tables Vol C Tables 4.2.6.8 and 6.1.1.4'

loop_
_geom_angle_atom_site_label_1
_geom_angle_atom_site_label_2
_geom_angle_atom_site_label_3
_geom_angle_site_symmetry_1
_geom_angle_site_symmetry_2
_geom_angle_site_symmetry_3
_geom_angle
_geom_angle_publ_flag
C1 N1 C7 . . . 109.85(14) ?
C1 N1 C8 . . . 125.42(14) ?
C7 N1 C8 . . . 124.70(13) ?
C2 N2 C7 . . . 110.30(14) ?
C2 N2 C12 . . . 126.00(14) ?
C7 N2 C12 . . . 123.70(13) ?
N1 C1 C2 . . . 106.98(14) ?
N1 C1 C6 . . . 131.26(16) ?
C2 C1 C6 . . . 121.74(15) no
N2 C2 C1 . . . 106.69(13) ?
N2 C2 C3 . . . 131.89(16) ?
C1 C2 C3 . . . 121.42(15) no
C2 C3 C4 . . . 116.90(18) no
C3 C4 C5 . . . 121.62(17) no
C4 C5 C6 . . . 121.78(19) no
C1 C6 C5 . . . 116.53(19) no
S1 C7 N1 . . . 127.09(13) ?
S1 C7 N2 . . . 126.73(13) ?
N1 C7 N2 . . . 106.18(12) ?
N1 C8 C9 . . . 111.91(15) ?
C8 C9 C10 . . . 117.04(15) no
C8 C9 C11 . . . 124.34(16) no
C10 C9 C11 . . . 118.62(16) no
N3 C10 C9 . . . 179.21(18) ?
N2 C12 C13 . . . 113.07(15) ?
C12 C13 C14 . . . 116.74(15) no
C12 C13 C15 . . . 123.33(19) no
C14 C13 C15 . . . 119.89(19) no
N4 C14 C13 . . . 177.6(2) ?
C2 C3 H3 . . . 122.00 no
C4 C3 H3 . . . 122.00 no
C3 C4 H4 . . . 119.00 no
C5 C4 H4 . . . 119.00 no
C4 C5 H5 . . . 119.00 no
C6 C5 H5 . . . 119.00 no
C1 C6 H6 . . . 122.00 no
C5 C6 H6 . . . 122.00 no
N1 C8 H8A . . . 109.00 no
N1 C8 H8B . . . 109.00 no
C9 C8 H8A . . . 109.00 no
C9 C8 H8B . . . 109.00 no
H8A C8 H8B . . . 108.00 no
C9 C11 H11A . . . 120.00 no
C9 C11 H11B . . . 120.00 no
H11A C11 H11B . . . 120.00 no
N2 C12 H12A . . . 109.00 no
N2 C12 H12B . . . 109.00 no
C13 C12 H12A . . . 109.00 no
C13 C12 H12B . . . 109.00 no
H12A C12 H12B . . . 108.00 no
C13 C15 H15A . . . 120.00 no
C13 C15 H15B . . . 120.00 no
H15A C15 H15B . . . 120.00 no

loop_
_geom_bond_atom_site_label_1
_geom_bond_atom_site_label_2
_geom_bond_site_symmetry_1
_geom_bond_site_symmetry_2
_geom_bond_distance
_geom_bond_publ_flag
S1 C7 . . 1.6577(15) ?
N1 C1 . . 1.3924(19) ?
N1 C7 . . 1.375(2) ?
N1 C8 . . 1.452(2) ?
N2 C2 . . 1.3922(19) ?
N2 C7 . . 1.367(2) ?
N2 C12 . . 1.458(2) ?
N3 C10 . . 1.138(3) ?
N4 C14 . . 1.139(3) ?
C1 C2 . . 1.386(2) no
C1 C6 . . 1.386(2) no
C2 C3 . . 1.386(2) no
C3 C4 . . 1.378(3) no
C4 C5 . . 1.387(4) no
C5 C6 . . 1.383(3) no
C8 C9 . . 1.504(3) no
C9 C10 . . 1.442(2) no
C9 C11 . . 1.319(3) no
C12 C13 . . 1.503(3) no
C13 C14 . . 1.434(2) no
C13 C15 . . 1.317(3) no
C3 H3 . . 0.9300 no
C4 H4 . . 0.9300 no
C5 H5 . . 0.9300 no
C6 H6 . . 0.9300 no
C8 H8A . . 0.9700 no
C8 H8B . . 0.9700 no
C11 H11A . . 0.9300 no
C11 H11B . . 0.9300 no
C12 H12A . . 0.9700 no
C12 H12B . . 0.9700 no
C15 H15A . . 0.9300 no
C15 H15B . . 0.9300 no

loop_
_geom_hbond_atom_site_label_D
_geom_hbond_atom_site_label_H
_geom_hbond_atom_site_label_A
_geom_hbond_site_symmetry_A
_geom_hbond_distance_DH
_geom_hbond_distance_HA
_geom_hbond_distance_DA
_geom_hbond_angle_DHA
_geom_hbond_publ_flag
C8 H8B S1 . 0.97 2.77 3.204(2) 108 yes
C11 H11B N4 2_567 0.93 2.51 3.387(3) 158 yes

loop_
_geom_torsion_atom_site_label_1
_geom_torsion_atom_site_label_2
_geom_torsion_atom_site_label_3
_geom_torsion_atom_site_label_4
_geom_torsion_site_symmetry_1
_geom_torsion_site_symmetry_2
_geom_torsion_site_symmetry_3
_geom_torsion_site_symmetry_4
_geom_torsion
_geom_torsion_publ_flag
C7 N1 C1 C2 . . . . 0.2(2) ?
C7 N1 C1 C6 . . . . -178.16(19) ?
C8 N1 C1 C2 . . . . -177.94(16) ?
C8 N1 C1 C6 . . . . 3.7(3) ?
C1 N1 C7 S1 . . . . 179.15(14) ?
C1 N1 C7 N2 . . . . -0.56(19) ?
C8 N1 C7 S1 . . . . -2.7(3) ?
C8 N1 C7 N2 . . . . 177.61(15) ?
C1 N1 C8 C9 . . . . 78.8(2) ?
C7 N1 C8 C9 . . . . -99.06(19) ?
C7 N2 C2 C1 . . . . -0.6(2) ?
C7 N2 C2 C3 . . . . 178.92(19) ?
C12 N2 C2 C1 . . . . 178.44(16) ?
C12 N2 C2 C3 . . . . -2.1(3) ?
C2 N2 C7 S1 . . . . -179.02(14) ?
C2 N2 C7 N1 . . . . 0.69(19) ?
C12 N2 C7 S1 . . . . 2.0(3) ?
C12 N2 C7 N1 . . . . -178.34(15) ?
C2 N2 C12 C13 . . . . 101.76(19) ?
C7 N2 C12 C13 . . . . -79.4(2) ?
N1 C1 C2 N2 . . . . 0.21(19) ?
N1 C1 C2 C3 . . . . -179.34(16) ?
C6 C1 C2 N2 . . . . 178.77(16) ?
C6 C1 C2 C3 . . . . -0.8(3) ?
N1 C1 C6 C5 . . . . 178.7(2) ?
C2 C1 C6 C5 . . . . 0.5(3) ?
N2 C2 C3 C4 . . . . -179.3(2) ?
C1 C2 C3 C4 . . . . 0.2(3) ?
C2 C3 C4 C5 . . . . 0.7(3) ?
C3 C4 C5 C6 . . . . -1.0(4) ?
C4 C5 C6 C1 . . . . 0.3(4) ?
N1 C8 C9 C10 . . . . 59.16(19) ?
N1 C8 C9 C11 . . . . -121.4(2) ?
N2 C12 C13 C14 . . . . -43.4(2) ?
N2 C12 C13 C15 . . . . 138.7(2) ?

loop_
_cod_related_entry_id
_cod_related_entry_database
_cod_related_entry_code
1 ChemSpider 24743630
